data_7108721
loop_
_publ_author_name
'Jian-Rong Li'
'Wei-Wei Xiong'
'Zai-Lai Xie'
'Cheng-Feng Du'
'Guo-Dong Zou'
'Xiao-Ying Huang'

_publ_section_title
;
 From selenidostannates to silver-selenidostannate: structural variation
 of chalcogenidometallates synthesized in ionic liquids
;
_journal_name_full Chem.Commun.
_journal_page_first 181
_journal_paper_doi 10.1039/c2cc37051d
_journal_volume 49
_journal_year 2013
_chemical_formula_moiety 'Sn3 Se7, 2(C8 H15 N2)'
_chemical_formula_sum 'C16 H30 N4 Se7 Sn3'
_chemical_formula_weight 1187.23
_chemical_name_systematic
;
?
;
_space_group_IT_number 154
_symmetry_cell_setting trigonal
_symmetry_space_group_name_Hall 'P 32 2"'
_symmetry_space_group_name_H-M 'P 32 2 1'
_atom_sites_solution_hydrogens geom
_atom_sites_solution_primary direct
_atom_sites_solution_secondary difmap
_audit_creation_method SHELXL-97
_cell_angle_alpha 90.00
_cell_angle_beta 90.00
_cell_angle_gamma 120.00
_cell_formula_units_Z 6
_cell_length_a 13.9470(3)
_cell_length_b 13.9470(3)
_cell_length_c 27.8553(8)
_cell_measurement_reflns_used 2559
_cell_measurement_temperature 293(2)
_cell_measurement_theta_max 27.7086
_cell_measurement_theta_min 2.7614
_cell_volume 4692.5(2)
_computing_cell_refinement 'CrysAlisPro, Agilent Technologies'
_computing_data_collection 'CrysAlisPro, Agilent Technologies'
_computing_data_reduction 'CrysAlisPro, Agilent Technologies'
_computing_structure_refinement 'SHELXL-97 (Sheldrick, 1997)'
_computing_structure_solution 'SHELXS-97 (Sheldrick, 1990)'
_diffrn_ambient_temperature 293(2)
_diffrn_measured_fraction_theta_full 0.990
_diffrn_measured_fraction_theta_max 0.990
_diffrn_radiation_monochromator graphite
_diffrn_radiation_source 'fine-focus sealed tube'
_diffrn_radiation_type MoK\a
_diffrn_radiation_wavelength 0.71073
_diffrn_reflns_av_R_equivalents 0.0412
_diffrn_reflns_av_sigmaI/netI 0.0742
_diffrn_reflns_limit_h_max 16
_diffrn_reflns_limit_h_min -11
_diffrn_reflns_limit_k_max 10
_diffrn_reflns_limit_k_min -16
_diffrn_reflns_limit_l_max 33
_diffrn_reflns_limit_l_min -23
_diffrn_reflns_number 10635
_diffrn_reflns_theta_full 25.35
_diffrn_reflns_theta_max 25.35
_diffrn_reflns_theta_min 2.77
_exptl_absorpt_coefficient_mu 10.534
_exptl_absorpt_correction_T_max 1.00000
_exptl_absorpt_correction_T_min 0.61967
_exptl_absorpt_correction_type multi-scan
_exptl_absorpt_process_details 'CrysAlisPro, Agilent Technologies'
_exptl_crystal_colour red
_exptl_crystal_density_diffrn 2.521
_exptl_crystal_density_method 'not measured'
_exptl_crystal_description lathe
_exptl_crystal_F_000 3252
_exptl_crystal_size_max 0.20
_exptl_crystal_size_mid 0.20
_exptl_crystal_size_min 0.11
_refine_diff_density_max 1.140
_refine_diff_density_min -1.271
_refine_diff_density_rms 0.194
_refine_ls_abs_structure_details 'Flack H D (1983), Acta Cryst. A39, 876-881'
_refine_ls_abs_structure_Flack 0.010(19)
_refine_ls_extinction_method none
_refine_ls_goodness_of_fit_ref 1.069
_refine_ls_hydrogen_treatment constr
_refine_ls_matrix_type full
_refine_ls_number_parameters 353
_refine_ls_number_reflns 5613
_refine_ls_number_restraints 894
_refine_ls_restrained_S_all 1.027
_refine_ls_R_factor_all 0.0826
_refine_ls_R_factor_gt 0.0519
_refine_ls_shift/su_max 0.001
_refine_ls_shift/su_mean 0.000
_refine_ls_structure_factor_coef Fsqd
_refine_ls_weighting_details 'calc w=1/[\s^2^(Fo^2^)+(0.0500P)^2^+4.0000P] where P=(Fo^2^+2Fc^2^)/3'
_refine_ls_weighting_scheme calc
_refine_ls_wR_factor_gt 0.1099
_refine_ls_wR_factor_ref 0.1262
_reflns_number_gt 4159
_reflns_number_total 5613
_reflns_threshold_expression >2sigma(I)
_cod_data_source_file c2cc37051d.txt
_cod_data_source_block compound-3_JL11-25E
_cod_original_sg_symbol_H-M 'P 32 21'
_cod_database_code 7108721

loop_
_symmetry_equiv_pos_as_xyz
'x, y, z'
'-y, x-y, z+2/3'
'-x+y, -x, z+1/3'
'y, x, -z'
'x-y, -y, -z+1/3'
'-x, -x+y, -z+2/3'

loop_
_atom_site_label
_atom_site_type_symbol
_atom_site_fract_x
_atom_site_fract_y
_atom_site_fract_z
_atom_site_U_iso_or_equiv
_atom_site_adp_type
_atom_site_occupancy
_atom_site_symmetry_multiplicity
_atom_site_calc_flag
_atom_site_refinement_flags
_atom_site_disorder_assembly
_atom_site_disorder_group
Sn1 Sn 0.33595(8) 0.43174(7) 0.66673(3) 0.0266(2) Uani 1 1 d . . .
Sn2 Sn 0.59769(7) 0.41391(8) 0.66337(3) 0.0281(2) Uani 1 1 d . . .
Sn3 Sn 0.31789(8) 0.15357(7) 0.66499(3) 0.0281(2) Uani 1 1 d . . .
Se1 Se 0.41628(10) 0.33161(11) 0.72658(4) 0.0259(3) Uani 1 1 d . . .
Se2 Se 0.52971(12) 0.54036(11) 0.62935(4) 0.0347(4) Uani 1 1 d . . .
Se3 Se 0.27056(13) 0.50512(13) 0.73456(4) 0.0347(4) Uani 1 1 d . . .
Se4 Se 0.51088(13) 0.21682(12) 0.62959(5) 0.0386(4) Uani 1 1 d . . .
Se5 Se 0.21193(12) 0.24202(12) 0.62840(5) 0.0399(4) Uani 1 1 d . . .
Se6 Se 0.25971(13) 0.52458(12) 0.60238(4) 0.0356(4) Uani 1 1 d . . .
Se7 Se 0.22512(14) -0.01508(12) 0.60085(4) 0.0417(4) Uani 1 1 d . . .
N1 N 0.3169(11) 0.8719(11) 0.4460(4) 0.117(5) Uani 1 1 d DU . .
N2 N 0.3823(10) 0.8851(11) 0.5185(4) 0.120(5) Uani 1 1 d DU . .
C1 C 0.3852(14) 0.9815(10) 0.4557(5) 0.130(7) Uani 1 1 d DU . .
H1A H 0.4010 1.0398 0.4349 0.156 Uiso 1 1 calc R . .
C2 C 0.4253(14) 0.9909(10) 0.4998(6) 0.139(7) Uani 1 1 d DU . .
H2A H 0.4737 1.0566 0.5153 0.167 Uiso 1 1 calc R . .
C3 C 0.3157(14) 0.8145(9) 0.4850(5) 0.112(6) Uani 1 1 d DU . .
C4 C 0.2594(15) 0.8250(16) 0.4014(5) 0.133(8) Uani 1 1 d DU . .
H4A H 0.2169 0.7459 0.4043 0.199 Uiso 1 1 calc R . .
H4B H 0.3122 0.8446 0.3759 0.199 Uiso 1 1 calc R . .
H4C H 0.2108 0.8534 0.3945 0.199 Uiso 1 1 calc R . .
C5 C 0.2496(14) 0.6942(10) 0.4894(5) 0.092(6) Uani 1 1 d DU . .
H5A H 0.2619 0.6721 0.5204 0.139 Uiso 1 1 calc R . .
H5B H 0.2707 0.6603 0.4648 0.139 Uiso 1 1 calc R . .
H5C H 0.1725 0.6713 0.4860 0.139 Uiso 1 1 calc R . .
C6 C 0.4008(14) 0.8597(15) 0.5666(5) 0.125(6) Uani 1 1 d DU . .
H6A H 0.3478 0.7824 0.5727 0.150 Uiso 1 1 calc R . .
H6B H 0.3838 0.9030 0.5886 0.150 Uiso 1 1 calc R . .
C7 C 0.5129(17) 0.878(2) 0.5792(7) 0.172(8) Uani 1 1 d DU . .
H7A H 0.5656 0.9572 0.5777 0.207 Uiso 1 1 calc R . .
H7B H 0.5115 0.8545 0.6120 0.207 Uiso 1 1 calc R . .
C8 C 0.552(2) 0.819(3) 0.5473(10) 0.226(13) Uani 1 1 d DU . .
H8A H 0.6241 0.8350 0.5572 0.338 Uiso 1 1 calc R . .
H8B H 0.5549 0.8436 0.5148 0.338 Uiso 1 1 calc R . .
H8C H 0.5013 0.7410 0.5493 0.338 Uiso 1 1 calc R . .
N3 N 0.4026(12) 0.4026(12) 0.5000 0.106(6) Uani 1 2 d SDU A 1
N4 N 0.2241(12) 0.3273(14) 0.4913(8) 0.137(8) Uani 0.50 1 d PDU A 1
C11 C 0.3786(14) 0.4855(13) 0.4904(7) 0.133(9) Uani 0.50 1 d PDU A 1
H11A H 0.4310 0.5634 0.4893 0.160 Uiso 0.50 1 d PR A 1
C12 C 0.2709(14) 0.4386(14) 0.4826(10) 0.121(8) Uani 0.50 1 d PDU A 1
H12A H 0.2323 0.4760 0.4725 0.146 Uiso 0.50 1 d PR A 1
C13 C 0.3069(12) 0.3069(12) 0.5000 0.112(7) Uani 1 2 d SDU A 1
C14 C 0.5138(13) 0.4213(19) 0.5050(10) 0.138(9) Uani 0.50 1 d PDU A 1
H14A H 0.5105 0.3522 0.5118 0.207 Uiso 0.50 1 d PR A 1
H14B H 0.5533 0.4512 0.4756 0.207 Uiso 0.50 1 d PR A 1
H14C H 0.5514 0.4724 0.5307 0.207 Uiso 0.50 1 d PR A 1
C15 C 0.293(2) 0.1969(14) 0.5074(16) 0.140(8) Uani 0.50 1 d PDU A 1
H15A H 0.3638 0.2033 0.5124 0.210 Uiso 0.50 1 d PR A 1
H15B H 0.2474 0.1645 0.5353 0.210 Uiso 0.50 1 d PR A 1
H15C H 0.2576 0.1508 0.4800 0.210 Uiso 0.50 1 d PR A 1
C16 C 0.1071(13) 0.2484(19) 0.4884(12) 0.148(9) Uani 0.50 1 d PDU A 1
H16A H 0.0898 0.2214 0.4560 0.178 Uiso 0.50 1 d PR A 1
H16D H 0.0689 0.2884 0.4946 0.178 Uiso 0.50 1 d PR A 1
C17 C 0.0592(19) 0.157(3) 0.5235(12) 0.147(9) Uani 0.50 1 d PDU A 1
H17A H 0.0908 0.1804 0.5549 0.177 Uiso 0.50 1 d PR A 1
H17B H 0.0805 0.1051 0.5119 0.177 Uiso 0.50 1 d PR A 1
C18 C -0.0645(19) 0.096(2) 0.5254(11) 0.094(11) Uani 0.50 1 d PDU A 1
H18A H -0.0893 0.0339 0.5468 0.142 Uiso 0.50 1 d PR A 1
H18B H -0.0865 0.1462 0.5377 0.142 Uiso 0.50 1 d PR A 1
H18C H -0.0970 0.0700 0.4943 0.142 Uiso 0.50 1 d PR A 1
N3A N 0.836(2) 0.933(2) 0.4946(8) 0.169(11) Uani 0.50 1 d PDU . 2
N4A N 0.893(2) 0.944(2) 0.5682(9) 0.161(10) Uani 0.50 1 d PDU . 2
C11A C 0.880(3) 1.041(2) 0.5095(12) 0.161(11) Uani 0.50 1 d PDU . 2
H11B H 0.8830 1.1001 0.4908 0.193 Uiso 0.50 1 d PR . 2
C12A C 0.917(3) 1.048(2) 0.5541(12) 0.169(11) Uani 0.50 1 d PDU . 2
H12B H 0.9545 1.1147 0.5729 0.203 Uiso 0.50 1 d PR . 2
C13A C 0.844(3) 0.875(2) 0.5312(8) 0.158(11) Uani 0.50 1 d PDU . 2
C14A C 0.791(3) 0.892(3) 0.4473(9) 0.168(11) Uani 0.50 1 d PDU . 2
H14D H 0.7658 0.8136 0.4459 0.252 Uiso 0.50 1 d PR . 2
H14E H 0.7310 0.9040 0.4409 0.252 Uiso 0.50 1 d PR . 2
H14F H 0.8484 0.9294 0.4237 0.252 Uiso 0.50 1 d PR . 2
C15A C 0.806(4) 0.757(2) 0.5301(11) 0.162(11) Uani 0.50 1 d PDU . 2
H15D H 0.8221 0.7350 0.5604 0.244 Uiso 0.50 1 d PR . 2
H15E H 0.7282 0.7162 0.5242 0.244 Uiso 0.50 1 d PR . 2
H15F H 0.8444 0.7421 0.5050 0.244 Uiso 0.50 1 d PR . 2
C16A C 0.915(3) 0.916(3) 0.6156(9) 0.159(11) Uani 0.50 1 d PDU . 2
H16B H 0.9818 0.9790 0.6275 0.191 Uiso 0.50 1 d PR . 2
H16C H 0.9289 0.8557 0.6128 0.191 Uiso 0.50 1 d PR . 2
C17A C 0.825(3) 0.888(3) 0.6520(10) 0.169(11) Uani 0.50 1 d PDU . 2
H17C H 0.8259 0.8374 0.6751 0.203 Uiso 0.50 1 d PR . 2
H17D H 0.7543 0.8510 0.6360 0.203 Uiso 0.50 1 d PR . 2
C18A C 0.839(4) 0.989(5) 0.6773(16) 0.177(13) Uani 0.50 1 d PDU . 2
H18D H 0.7795 0.9675 0.7000 0.265 Uiso 0.50 1 d PR . 2
H18F H 0.9083 1.0257 0.6938 0.265 Uiso 0.50 1 d PR . 2
H18G H 0.8360 1.0395 0.6543 0.265 Uiso 0.50 1 d PR . 2

loop_
_atom_site_aniso_label
_atom_site_aniso_U_11
_atom_site_aniso_U_22
_atom_site_aniso_U_33
_atom_site_aniso_U_23
_atom_site_aniso_U_13
_atom_site_aniso_U_12
Sn1 0.0223(5) 0.0228(5) 0.0388(4) -0.0031(4) 0.0008(4) 0.0143(5)
Sn2 0.0172(5) 0.0251(6) 0.0415(4) -0.0052(4) -0.0037(4) 0.0103(4)
Sn3 0.0242(5) 0.0188(5) 0.0394(4) 0.0005(4) -0.0003(4) 0.0092(5)
Se1 0.0233(7) 0.0233(8) 0.0316(5) -0.0017(6) -0.0034(5) 0.0120(6)
Se2 0.0313(9) 0.0321(9) 0.0445(7) 0.0100(6) 0.0096(7) 0.0187(7)
Se3 0.0386(9) 0.0465(10) 0.0327(6) -0.0030(7) -0.0019(6) 0.0317(8)
Se4 0.0298(9) 0.0307(9) 0.0538(8) -0.0114(7) 0.0052(7) 0.0139(7)
Se5 0.0369(9) 0.0298(9) 0.0539(8) -0.0097(7) -0.0208(7) 0.0174(8)
Se6 0.0444(10) 0.0450(10) 0.0326(6) 0.0002(7) -0.0010(7) 0.0338(9)
Se7 0.0584(11) 0.0223(8) 0.0336(7) -0.0007(6) -0.0036(7) 0.0120(8)
N1 0.113(10) 0.110(9) 0.154(10) 0.003(9) 0.044(9) 0.076(8)
N2 0.111(9) 0.106(9) 0.159(10) 0.010(8) 0.054(8) 0.067(8)
C1 0.121(10) 0.117(10) 0.163(10) 0.015(10) 0.045(10) 0.068(9)
C2 0.122(10) 0.131(10) 0.169(10) -0.002(9) 0.035(9) 0.067(9)
C3 0.117(10) 0.117(10) 0.129(10) 0.021(9) 0.035(9) 0.079(8)
C4 0.131(14) 0.152(14) 0.151(13) 0.036(12) 0.031(11) 0.097(11)
C5 0.107(12) 0.097(12) 0.091(10) 0.012(9) 0.022(9) 0.064(10)
C6 0.107(10) 0.125(10) 0.164(10) -0.017(9) 0.027(9) 0.073(8)
C7 0.155(12) 0.156(12) 0.198(12) -0.015(11) 0.037(11) 0.071(10)
C8 0.194(17) 0.238(18) 0.228(17) -0.008(15) 0.019(14) 0.095(13)
N3 0.124(8) 0.124(8) 0.081(9) -0.010(5) 0.010(5) 0.071(9)
N4 0.138(11) 0.153(11) 0.096(9) -0.037(9) 0.015(9) 0.054(9)
C11 0.138(12) 0.142(11) 0.111(10) -0.019(10) 0.022(10) 0.063(9)
C12 0.134(11) 0.136(11) 0.100(10) -0.014(9) 0.010(9) 0.073(9)
C13 0.131(8) 0.131(8) 0.080(9) -0.007(6) 0.007(6) 0.070(9)
C14 0.142(12) 0.151(12) 0.112(11) -0.029(10) 0.007(10) 0.067(10)
C15 0.152(11) 0.143(11) 0.104(10) -0.014(9) 0.020(9) 0.059(9)
C16 0.146(11) 0.149(12) 0.122(11) -0.019(10) 0.006(10) 0.053(9)
C17 0.150(12) 0.151(13) 0.108(11) -0.012(11) -0.011(11) 0.051(10)
C18 0.108(18) 0.113(18) 0.090(15) -0.021(14) 0.036(14) 0.077(14)
N3A 0.159(13) 0.178(13) 0.163(13) 0.007(10) 0.002(10) 0.079(10)
N4A 0.158(12) 0.173(13) 0.164(13) 0.017(10) 0.007(10) 0.092(10)
C11A 0.161(13) 0.168(14) 0.159(13) 0.005(11) 0.010(10) 0.086(10)
C12A 0.165(13) 0.174(13) 0.166(13) 0.011(10) 0.004(10) 0.083(10)
C13A 0.155(13) 0.166(13) 0.167(13) 0.012(10) 0.007(10) 0.090(10)
C14A 0.159(14) 0.175(14) 0.160(14) 0.006(11) 0.007(11) 0.076(11)
C15A 0.157(13) 0.169(13) 0.170(13) 0.003(10) 0.008(10) 0.088(10)
C16A 0.157(13) 0.170(13) 0.161(13) 0.015(10) 0.000(10) 0.090(10)
C17A 0.170(14) 0.177(14) 0.165(14) 0.011(11) 0.000(11) 0.089(11)
C18A 0.178(15) 0.178(16) 0.166(16) 0.020(12) -0.001(12) 0.082(12)

loop_
_atom_type_symbol
_atom_type_description
_atom_type_scat_dispersion_real
_atom_type_scat_dispersion_imag
_atom_type_scat_source
C C 0.0033 0.0016 'International Tables Vol C Tables 4.2.6.8 and 6.1.1.4'
H H 0.0000 0.0000 'International Tables Vol C Tables 4.2.6.8 and 6.1.1.4'
N N 0.0061 0.0033 'International Tables Vol C Tables 4.2.6.8 and 6.1.1.4'
Se Se -0.0929 2.2259 'International Tables Vol C Tables 4.2.6.8 and 6.1.1.4'
Sn Sn -0.6537 1.4246 'International Tables Vol C Tables 4.2.6.8 and 6.1.1.4'

loop_
_geom_angle_atom_site_label_1
_geom_angle_atom_site_label_2
_geom_angle_atom_site_label_3
_geom_angle
_geom_angle_site_symmetry_1
_geom_angle_site_symmetry_3
Se3 Sn1 Se5 122.44(6) . .
Se3 Sn1 Se2 123.44(6) . .
Se5 Sn1 Se2 114.12(5) . .
Se3 Sn1 Se6 89.65(5) . .
Se5 Sn1 Se6 89.67(5) . .
Se2 Sn1 Se6 89.91(5) . .
Se3 Sn1 Se1 94.22(4) . .
Se5 Sn1 Se1 87.95(5) . .
Se2 Sn1 Se1 88.26(5) . .
Se6 Sn1 Se1 176.11(5) . .
Se6 Sn2 Se2 121.56(6) 5_666 .
Se6 Sn2 Se4 120.77(6) 5_666 .
Se2 Sn2 Se4 117.56(5) . .
Se6 Sn2 Se3 90.16(5) 5_666 5_666
Se2 Sn2 Se3 90.41(5) . 5_666
Se4 Sn2 Se3 92.84(5) . 5_666
Se6 Sn2 Se1 92.72(4) 5_666 .
Se2 Sn2 Se1 86.88(5) . .
Se4 Sn2 Se1 86.91(5) . .
Se3 Sn2 Se1 176.79(5) 5_666 .
Se7 Sn3 Se5 122.37(6) 5_556 .
Se7 Sn3 Se4 121.60(6) 5_556 .
Se5 Sn3 Se4 116.02(6) . .
Se7 Sn3 Se7 89.47(5) 5_556 .
Se5 Sn3 Se7 90.90(5) . .
Se4 Sn3 Se7 90.49(5) . .
Se7 Sn3 Se1 93.20(5) 5_556 .
Se5 Sn3 Se1 87.76(5) . .
Se4 Sn3 Se1 88.02(5) . .
Se7 Sn3 Se1 177.32(5) . .
Sn1 Se1 Sn3 86.23(4) . .
Sn1 Se1 Sn2 85.70(4) . .
Sn3 Se1 Sn2 85.35(4) . .
Sn2 Se2 Sn1 94.96(5) . .
Sn1 Se3 Sn2 89.95(4) . 5_566
Sn2 Se4 Sn3 94.54(5) . .
Sn1 Se5 Sn3 94.44(5) . .
Sn2 Se6 Sn1 90.04(4) 5_566 .
Sn3 Se7 Sn3 90.29(5) 5_556 .
C3 N1 C1 107.5(5) . .
C3 N1 C4 125.9(8) . .
C1 N1 C4 126.6(8) . .
C3 N2 C2 107.0(5) . .
C3 N2 C6 127.7(8) . .
C2 N2 C6 125.1(8) . .
C2 C1 N1 108.5(6) . .
C2 C1 H1A 125.8 . .
N1 C1 H1A 125.8 . .
C1 C2 N2 107.8(6) . .
C1 C2 H2A 126.1 . .
N2 C2 H2A 126.1 . .
N2 C3 N1 109.2(5) . .
N2 C3 C5 126.5(7) . .
N1 C3 C5 124.3(7) . .
N1 C4 H4A 109.5 . .
N1 C4 H4B 109.5 . .
H4A C4 H4B 109.5 . .
N1 C4 H4C 109.5 . .
H4A C4 H4C 109.5 . .
H4B C4 H4C 109.5 . .
C3 C5 H5A 109.5 . .
C3 C5 H5B 109.5 . .
H5A C5 H5B 109.5 . .
C3 C5 H5C 109.5 . .
H5A C5 H5C 109.5 . .
H5B C5 H5C 109.5 . .
N2 C6 C7 118.5(9) . .
N2 C6 H6A 107.7 . .
C7 C6 H6A 107.7 . .
N2 C6 H6B 107.7 . .
C7 C6 H6B 107.7 . .
H6A C6 H6B 107.1 . .
C8 C7 C6 113.7(9) . .
C8 C7 H7A 108.8 . .
C6 C7 H7A 108.8 . .
C8 C7 H7B 108.8 . .
C6 C7 H7B 108.8 . .
H7A C7 H7B 107.7 . .
C7 C8 H8A 109.5 . .
C7 C8 H8B 109.5 . .
H8A C8 H8B 109.5 . .
C7 C8 H8C 109.5 . .
H8A C8 H8C 109.5 . .
H8B C8 H8C 109.5 . .
C13 N3 C11 107.3(5) . .
C13 N3 C14 128.8(8) . .
C11 N3 C14 123.8(8) . .
C13 N4 C12 107.4(5) . .
C13 N4 C16 127.8(8) . .
C12 N4 C16 124.7(8) . .
C12 C11 N3 108.0(6) . .
C12 C11 H11A 126.1 . .
N3 C11 H11A 125.9 . .
C11 C12 N4 108.1(6) . .
C11 C12 H12A 125.9 . .
N4 C12 H12A 126.0 . .
N3 C13 N4 108.9(5) . .
N3 C13 C15 126.4(8) . .
N4 C13 C15 124.7(8) . .
N3 C14 H14A 109.3 . .
N3 C14 H14B 109.0 . .
H14A C14 H14B 109.5 . .
N3 C14 H14C 110.1 . .
H14A C14 H14C 109.5 . .
H14B C14 H14C 109.5 . .
C13 C15 H15A 109.4 . .
C13 C15 H15B 108.8 . .
H15A C15 H15B 109.5 . .
C13 C15 H15C 110.3 . .
H15A C15 H15C 109.5 . .
H15B C15 H15C 109.5 . .
N4 C16 C17 118.2(10) . .
N4 C16 H16A 108.6 . .
C17 C16 H16A 111.4 . .
N4 C16 H16D 107.0 . .
C17 C16 H16D 104.0 . .
H16A C16 H16D 107.1 . .
C16 C17 C18 114.1(11) . .
C16 C17 H17A 111.8 . .
C18 C17 H17A 111.3 . .
C16 C17 H17B 104.6 . .
C18 C17 H17B 106.7 . .
H17A C17 H17B 107.7 . .
C17 C18 H18A 109.0 . .
C17 C18 H18B 107.3 . .
H18A C18 H18B 109.5 . .
C17 C18 H18C 112.0 . .
H18A C18 H18C 109.5 . .
H18B C18 H18C 109.5 . .
C13A N3A C11A 107.5(5) . .
C13A N3A C14A 127.1(8) . .
C11A N3A C14A 125.4(8) . .
C13A N4A C12A 107.7(5) . .
C13A N4A C16A 127.9(8) . .
C12A N4A C16A 124.4(8) . .
C12A C11A N3A 108.1(6) . .
C12A C11A H11B 126.1 . .
N3A C11A H11B 125.7 . .
C11A C12A N4A 107.6(6) . .
C11A C12A H12B 126.0 . .
N4A C12A H12B 126.4 . .
N4A C13A N3A 109.0(5) . .
N4A C13A C15A 126.3(8) . .
N3A C13A C15A 124.8(8) . .
N3A C14A H14D 109.3 . .
N3A C14A H14E 109.5 . .
H14D C14A H14E 109.5 . .
N3A C14A H14F 109.6 . .
H14D C14A H14F 109.5 . .
H14E C14A H14F 109.5 . .
C13A C15A H15D 109.3 . .
C13A C15A H15E 109.7 . .
H15D C15A H15E 109.5 . .
C13A C15A H15F 109.5 . .
H15D C15A H15F 109.5 . .
H15E C15A H15F 109.5 . .
N4A C16A C17A 114.7(10) . .
N4A C16A H16B 108.4 . .
C17A C16A H16B 108.0 . .
N4A C16A H16C 108.7 . .
C17A C16A H16C 109.3 . .
H16B C16A H16C 107.5 . .
C18A C17A C16A 111.6(10) . .
C18A C17A H17C 109.7 . .
C16A C17A H17C 108.9 . .
C18A C17A H17D 109.7 . .
C16A C17A H17D 109.0 . .
H17C C17A H17D 108.0 . .
C17A C18A H18D 108.7 . .
C17A C18A H18F 109.8 . .
H18D C18A H18F 109.5 . .
C17A C18A H18G 109.8 . .
H18D C18A H18G 109.5 . .
H18F C18A H18G 109.5 . .

loop_
_geom_bond_atom_site_label_1
_geom_bond_atom_site_label_2
_geom_bond_distance
_geom_bond_site_symmetry_2
Sn1 Se3 2.5263(14) .
Sn1 Se5 2.5606(17) .
Sn1 Se2 2.5667(17) .
Sn1 Se6 2.7197(15) .
Sn1 Se1 2.7475(14) .
Sn2 Se6 2.5119(15) 5_666
Sn2 Se2 2.5649(17) .
Sn2 Se4 2.5651(17) .
Sn2 Se3 2.7102(15) 5_666
Sn2 Se1 2.8134(15) .
Sn3 Se7 2.5192(15) 5_556
Sn3 Se5 2.5627(17) .
Sn3 Se4 2.5732(17) .
Sn3 Se7 2.7120(16) .
Sn3 Se1 2.7541(15) .
Se3 Sn2 2.7102(15) 5_566
Se6 Sn2 2.5119(15) 5_566
Se7 Sn3 2.5192(15) 5_556
N1 C3 1.345(7) .
N1 C1 1.363(8) .
N1 C4 1.445(7) .
N2 C3 1.336(7) .
N2 C2 1.387(8) .
N2 C6 1.442(7) .
C1 C2 1.330(8) .
C1 H1A 0.9300 .
C2 H2A 0.9300 .
C3 C5 1.461(7) .
C4 H4A 0.9600 .
C4 H4B 0.9600 .
C4 H4C 0.9600 .
C5 H5A 0.9600 .
C5 H5B 0.9600 .
C5 H5C 0.9600 .
C6 C7 1.492(9) .
C6 H6A 0.9700 .
C6 H6B 0.9700 .
C7 C8 1.487(9) .
C7 H7A 0.9700 .
C7 H7B 0.9700 .
C8 H8A 0.9600 .
C8 H8B 0.9600 .
C8 H8C 0.9600 .
N3 C13 1.336(8) .
N3 C11 1.381(8) .
N3 C14 1.445(7) .
N4 C13 1.342(8) .
N4 C12 1.372(8) .
N4 C16 1.444(7) .
C11 C12 1.322(8) .
C11 H11A 0.9600 .
C12 H12A 0.9600 .
C13 C15 1.460(7) .
C14 H14A 0.9601 .
C14 H14B 0.9600 .
C14 H14C 0.9601 .
C15 H15A 0.9599 .
C15 H15B 0.9601 .
C15 H15C 0.9598 .
C16 C17 1.479(9) .
C16 H16A 0.9601 .
C16 H16D 0.9600 .
C17 C18 1.496(10) .
C17 H17A 0.9600 .
C17 H17B 0.9601 .
C18 H18A 0.9600 .
C18 H18B 0.9601 .
C18 H18C 0.9599 .
N3A C13A 1.340(8) .
N3A C11A 1.374(8) .
N3A C14A 1.448(7) .
N4A C13A 1.335(8) .
N4A C12A 1.380(8) .
N4A C16A 1.450(7) .
C11A C12A 1.331(8) .
C11A H11B 0.9599 .
C12A H12B 0.9600 .
C13A C15A 1.459(7) .
C14A H14D 0.9599 .
C14A H14E 0.9601 .
C14A H14F 0.9600 .
C15A H15D 0.9599 .
C15A H15E 0.9600 .
C15A H15F 0.9600 .
C16A C17A 1.511(10) .
C16A H16B 0.9601 .
C16A H16C 0.9599 .
C17A C18A 1.505(10) .
C17A H17C 0.9600 .
C17A H17D 0.9600 .
C18A H18D 0.9599 .
C18A H18F 0.9599 .
C18A H18G 0.9601 .

loop_
_geom_torsion_atom_site_label_1
_geom_torsion_atom_site_label_2
_geom_torsion_atom_site_label_3
_geom_torsion_atom_site_label_4
_geom_torsion
_geom_torsion_site_symmetry_1
_geom_torsion_site_symmetry_4
Se3 Sn1 Se1 Sn3 136.17(5) . .
Se5 Sn1 Se1 Sn3 13.80(5) . .
Se2 Sn1 Se1 Sn3 -100.42(4) . .
Se6 Sn1 Se1 Sn3 -38.5(9) . .
Se3 Sn1 Se1 Sn2 -138.21(5) . .
Se5 Sn1 Se1 Sn2 99.41(5) . .
Se2 Sn1 Se1 Sn2 -14.80(4) . .
Se6 Sn1 Se1 Sn2 47.1(9) . .
Se7 Sn3 Se1 Sn1 -136.09(5) 5_556 .
Se5 Sn3 Se1 Sn1 -13.79(5) . .
Se4 Sn3 Se1 Sn1 102.36(5) . .
Se7 Sn3 Se1 Sn1 46.3(13) . .
Se7 Sn3 Se1 Sn2 137.92(5) 5_556 .
Se5 Sn3 Se1 Sn2 -99.77(5) . .
Se4 Sn3 Se1 Sn2 16.38(5) . .
Se7 Sn3 Se1 Sn2 -39.7(13) . .
Se6 Sn2 Se1 Sn1 136.30(5) 5_666 .
Se2 Sn2 Se1 Sn1 14.83(5) . .
Se4 Sn2 Se1 Sn1 -103.01(5) . .
Se3 Sn2 Se1 Sn1 -17.4(10) 5_666 .
Se6 Sn2 Se1 Sn3 -137.13(5) 5_666 .
Se2 Sn2 Se1 Sn3 101.39(5) . .
Se4 Sn2 Se1 Sn3 -16.44(5) . .
Se3 Sn2 Se1 Sn3 69.1(10) 5_666 .
Se6 Sn2 Se2 Sn1 -107.19(6) 5_666 .
Se4 Sn2 Se2 Sn1 68.96(6) . .
Se3 Sn2 Se2 Sn1 162.37(5) 5_666 .
Se1 Sn2 Se2 Sn1 -15.92(5) . .
Se3 Sn1 Se2 Sn2 110.20(6) . .
Se5 Sn1 Se2 Sn2 -70.68(6) . .
Se6 Sn1 Se2 Sn2 -160.28(5) . .
Se1 Sn1 Se2 Sn2 16.29(5) . .
Se5 Sn1 Se3 Sn2 -86.10(7) . 5_566
Se2 Sn1 Se3 Sn2 92.95(6) . 5_566
Se6 Sn1 Se3 Sn2 3.29(6) . 5_566
Se1 Sn1 Se3 Sn2 -176.35(5) . 5_566
Se6 Sn2 Se4 Sn3 108.96(6) 5_666 .
Se2 Sn2 Se4 Sn3 -67.22(6) . .
Se3 Sn2 Se4 Sn3 -159.16(5) 5_666 .
Se1 Sn2 Se4 Sn3 17.64(5) . .
Se7 Sn3 Se4 Sn2 -110.55(6) 5_556 .
Se5 Sn3 Se4 Sn2 68.53(7) . .
Se7 Sn3 Se4 Sn2 159.77(5) . .
Se1 Sn3 Se4 Sn2 -18.01(5) . .
Se3 Sn1 Se5 Sn3 -108.56(6) . .
Se2 Sn1 Se5 Sn3 72.31(7) . .
Se6 Sn1 Se5 Sn3 162.07(5) . .
Se1 Sn1 Se5 Sn3 -14.86(5) . .
Se7 Sn3 Se5 Sn1 107.20(7) 5_556 .
Se4 Sn3 Se5 Sn1 -71.87(7) . .
Se7 Sn3 Se5 Sn1 -162.85(5) . .
Se1 Sn3 Se5 Sn1 14.83(5) . .
Se3 Sn1 Se6 Sn2 -3.55(6) . 5_566
Se5 Sn1 Se6 Sn2 118.89(6) . 5_566
Se2 Sn1 Se6 Sn2 -126.99(5) . 5_566
Se1 Sn1 Se6 Sn2 171.1(8) . 5_566
Se7 Sn3 Se7 Sn3 -5.35(9) 5_556 5_556
Se5 Sn3 Se7 Sn3 -127.72(6) . 5_556
Se4 Sn3 Se7 Sn3 116.25(5) . 5_556
Se1 Sn3 Se7 Sn3 172.3(12) . 5_556
C3 N1 C1 C2 0.3(15) . .
C4 N1 C1 C2 -177.6(16) . .
N1 C1 C2 N2 0.3(18) . .
C3 N2 C2 C1 -1(2) . .
C6 N2 C2 C1 -176.4(12) . .
C2 N2 C3 N1 1(2) . .
C6 N2 C3 N1 176.4(12) . .
C2 N2 C3 C5 -177.9(19) . .
C6 N2 C3 C5 -2(3) . .
C1 N1 C3 N2 -0.8(17) . .
C4 N1 C3 N2 177.1(13) . .
C1 N1 C3 C5 178.2(17) . .
C4 N1 C3 C5 -4(3) . .
C3 N2 C6 C7 114.0(19) . .
C2 N2 C6 C7 -71(2) . .
N2 C6 C7 C8 -56(3) . .
C13 N3 C11 C14 170(4) . 4_556
C11 N3 C11 C14 -10(4) 4_556 4_556
C14 N3 C11 C14 -14(6) . 4_556
C13 N3 C11 C12 -2.8(17) . .
C11 N3 C11 C12 177.2(17) 4_556 .
C14 N3 C11 C12 172.9(18) . .
C14 N3 C11 C12 -173(5) 4_556 .
C14 C11 C12 N4 -148(16) 4_556 .
N3 C11 C12 N4 5(2) . .
C14 C11 C12 C15 -148(15) 4_556 4_556
N3 C11 C12 C15 5(3) . 4_556
N3 C11 C12 C14 154(17) . 4_556
C15 N4 C12 C11 178(100) 4_556 .
C13 N4 C12 C11 -6(2) . .
C16 N4 C12 C11 177.6(16) . .
C13 N4 C12 C15 177(24) . 4_556
C16 N4 C12 C15 0(22) . 4_556
C15 N4 C12 C14 175(22) 4_556 4_556
C13 N4 C12 C14 -8(3) . 4_556
C16 N4 C12 C14 175.1(17) . 4_556
C11 N3 C13 N4 179.3(15) 4_556 .
C11 N3 C13 N4 -0.7(15) . .
C14 N3 C13 N4 -176.1(16) . .
C14 N3 C13 N4 3.9(16) 4_556 .
C11 N3 C13 N4 -0.7(15) 4_556 4_556
C11 N3 C13 N4 179.3(15) . 4_556
C14 N3 C13 N4 3.9(16) . 4_556
C14 N3 C13 N4 -176.1(16) 4_556 4_556
C11 N3 C13 C15 178.5(19) 4_556 4_556
C11 N3 C13 C15 -1.5(19) . 4_556
C14 N3 C13 C15 -177(3) . 4_556
C14 N3 C13 C15 3(3) 4_556 4_556
C11 N3 C13 C15 -1.5(19) 4_556 .
C11 N3 C13 C15 178.5(19) . .
C14 N3 C13 C15 3(3) . .
C14 N3 C13 C15 -177(3) 4_556 .
C15 N4 C13 N3 -178(8) 4_556 .
C12 N4 C13 N3 4(2) . .
C16 N4 C13 N3 -179.5(13) . .
C15 N4 C13 N4 2(8) 4_556 4_556
C12 N4 C13 N4 -176(2) . 4_556
C16 N4 C13 N4 0.5(13) . 4_556
C12 N4 C13 C15 -179(10) . 4_556
C16 N4 C13 C15 -2(8) . 4_556
C15 N4 C13 C15 3(11) 4_556 .
C12 N4 C13 C15 -175(2) . .
C16 N4 C13 C15 1(4) . .
C13 N3 C14 C11 -12(5) . 4_556
C11 N3 C14 C11 173(3) . 4_556
C14 N3 C14 C11 168(5) 4_556 4_556
C13 N3 C14 C12 -7.1(19) . 4_556
C11 N3 C14 C12 5(3) 4_556 4_556
C11 N3 C14 C12 178.1(12) . 4_556
C14 N3 C14 C12 172.9(19) 4_556 4_556
N3 C13 C15 N4 3(10) . 4_556
N4 C13 C15 N4 -178(6) . 4_556
C15 C13 C15 N4 -177(10) 4_556 4_556
N3 C13 C15 C16 178(13) . 4_556
N4 C13 C15 C16 -3(16) . 4_556
N4 C13 C15 C16 175(22) 4_556 4_556
C15 C13 C15 C16 -2(13) 4_556 4_556
N3 C13 C15 C12 4(3) . 4_556
N4 C13 C15 C12 -177.2(14) . 4_556
N4 C13 C15 C12 1(7) 4_556 4_556
C15 C13 C15 C12 -176(3) 4_556 4_556
C13 N4 C16 C15 4(16) . 4_556
C12 N4 C16 C15 180(100) . 4_556
C15 N4 C16 C17 37(16) 4_556 .
C13 N4 C16 C17 41(3) . .
C12 N4 C16 C17 -143(3) . .
C15 C16 C17 C18 174(4) 4_556 .
N4 C16 C17 C18 166(3) . .
C13A N3A C11A C12A 1(2) . .
C14A N3A C11A C12A -176(2) . .
C15A N3A C11A C12A 141(8) 4_556 .
C13A N3A C11A C12A -85(3) 4_556 .
N3A C11A C12A N4A -2(2) . .
C13A N4A C12A C11A 2(3) . .
C16A N4A C12A C11A -176.7(17) . .
C12A N4A C13A N3A -1(3) . .
C16A N4A C13A N3A 177.6(17) . .
C12A N4A C13A C15A 179(3) . .
C16A N4A C13A C15A -2(4) . .
C12A N4A C13A C14A 153(2) . 4_556
C16A N4A C13A C14A -28(3) . 4_556
C12A N4A C13A N3A 108(2) . 4_556
C16A N4A C13A N3A -74(3) . 4_556
C12A N4A C13A C13A 68(4) . 4_556
C16A N4A C13A C13A -113(3) . 4_556
C11A N3A C13A N4A 0(2) . .
C14A N3A C13A N4A 177.8(18) . .
C15A N3A C13A N4A -171(3) 4_556 .
C13A N3A C13A N4A 139(2) 4_556 .
C11A N3A C13A C15A 180(2) . .
C14A N3A C13A C15A -2(4) . .
C15A N3A C13A C15A 9(4) 4_556 .
C13A N3A C13A C15A -41(3) 4_556 .
C11A N3A C13A C14A -123(4) . 4_556
C14A N3A C13A C14A 55(5) . 4_556
C15A N3A C13A C14A 66(5) 4_556 4_556
C13A N3A C13A C14A 16(5) 4_556 4_556
C11A N3A C13A N3A -116.6(15) . 4_556
C14A N3A C13A N3A 61(3) . 4_556
C15A N3A C13A N3A 73(2) 4_556 4_556
C13A N3A C13A N3A 22.3(15) 4_556 4_556
C11A N3A C13A C13A -138.8(16) . 4_556
C14A N3A C13A C13A 39.0(19) . 4_556
C15A N3A C13A C13A 50.5(12) 4_556 4_556
C13A N3A C14A C15A 16(4) . 4_556
C11A N3A C14A C15A -166(3) . 4_556
C13A N3A C14A C15A 59(2) 4_556 4_556
C13A N3A C14A C13A -42(2) . 4_556
C11A N3A C14A C13A 135.1(17) . 4_556
C15A N3A C14A C13A -59(2) 4_556 4_556
N4A C13A C15A C14A -39(4) . 4_556
N3A C13A C15A C14A 142(3) . 4_556
N3A C13A C15A C14A 59(2) 4_556 4_556
C13A C13A C15A C14A 104(3) 4_556 4_556
N4A C13A C15A N3A -97(3) . 4_556
N3A C13A C15A N3A 83(3) . 4_556
C14A C13A C15A N3A -59(2) 4_556 4_556
C13A C13A C15A N3A 45.1(11) 4_556 4_556
C13A N4A C16A C17A -91(3) . .
C12A N4A C16A C17A 88(3) . .
N4A C16A C17A C18A -88(3) . .
N4A C16A C17A C18A -72(2) . 5_676
C16A C17A C18A C18A 44(4) . 5_676
C16A C17A C18A C17A -14(7) . 5_676
C18A C17A C18A C17A -58(6) 5_676 5_676
